data_7224701
loop_
_publ_author_name
'Shen, Fang-Fang'
'Wang, Chuan-Zeng'
'Zhao, Wen-Xuan'
'Zhang, Yun-Qian'
'Xue, Sai-Feng'
'Zhu, Qian-Jiang'
'Tao, Zhu'
'Lindoy, Leonard F.'
'Wei, Gang'

_publ_section_title
;
 Coordination of alkaline-earth metal cations to a symmetrical
 octamethyl-substituted cucurbituril in the presence of polychlorido
 cadmium(ii) anions
;
_journal_issue 26
_journal_name_full CrystEngComm
_journal_page_first 4988
_journal_paper_doi 10.1039/C6CE00255B
_journal_volume 18
_journal_year 2016
_chemical_formula_moiety 'C44 H72 Ca2 N24 O25, Cd2 Cl8, 3(H2 O)'
_chemical_formula_sum 'C44 H78 Ca2 Cd2 Cl8 N24 O25'
_chemical_formula_weight 1931.86
_chemical_name_systematic
;
 ?
;
_space_group_IT_number 2
_symmetry_cell_setting triclinic
_symmetry_space_group_name_Hall '-P 1'
_symmetry_space_group_name_H-M 'P -1'
_atom_sites_solution_hydrogens geom
_atom_sites_solution_primary direct
_atom_sites_solution_secondary difmap
_audit_creation_method SHELXL-97
_audit_update_record
;
2016-03-17 deposited with the CCDC.
2016-03-23 downloaded from the CCDC.
;
_cell_angle_alpha 71.100(2)
_cell_angle_beta 69.931(2)
_cell_angle_gamma 76.203(2)
_cell_formula_units_Z 1
_cell_length_a 10.4247(5)
_cell_length_b 13.3796(7)
_cell_length_c 15.0146(7)
_cell_measurement_reflns_used 9930
_cell_measurement_temperature 223(2)
_cell_measurement_theta_max 27.60
_cell_measurement_theta_min 2.28
_cell_volume 1841.79(16)
_computing_cell_refinement 'SAINT (Bruker, 2005)'
_computing_data_collection 'APEX2 (Bruker, 2005)'
_computing_data_reduction SAINT
_computing_molecular_graphics 'Ortep-3 for Windows (Farrugia, 1997)'
_computing_publication_material 'WinGX (Farrugia, 1999)'
_computing_structure_refinement 'SHELXL97 (Sheldrick, 2008)'
_computing_structure_solution 'SHELXS97 (Sheldrick, 2008)'
_diffrn_ambient_temperature 223(2)
_diffrn_measured_fraction_theta_full 0.980
_diffrn_measured_fraction_theta_max 0.980
_diffrn_measurement_device_type 'Bruker Smart Apex2 CCD Detector'
_diffrn_measurement_method '\f and \w scan'
_diffrn_radiation_monochromator graphite
_diffrn_radiation_source 'fine-focus sealed tube'
_diffrn_radiation_type MoK\a
_diffrn_radiation_wavelength 0.71073
_diffrn_reflns_av_R_equivalents 0.0263
_diffrn_reflns_av_sigmaI/netI 0.0279
_diffrn_reflns_limit_h_max 12
_diffrn_reflns_limit_h_min -11
_diffrn_reflns_limit_k_max 15
_diffrn_reflns_limit_k_min -15
_diffrn_reflns_limit_l_max 17
_diffrn_reflns_limit_l_min -17
_diffrn_reflns_number 19653
_diffrn_reflns_theta_full 25.10
_diffrn_reflns_theta_max 25.10
_diffrn_reflns_theta_min 1.50
_exptl_absorpt_coefficient_mu 1.097
_exptl_absorpt_correction_T_max 0.7711
_exptl_absorpt_correction_T_min 0.7204
_exptl_absorpt_correction_type multi-scan
_exptl_absorpt_process_details 'SADABS (Bruker, 2008)'
_exptl_crystal_colour colorless
_exptl_crystal_density_diffrn 1.742
_exptl_crystal_density_method 'not measured'
_exptl_crystal_description prism
_exptl_crystal_F_000 982
_exptl_crystal_size_max 0.32
_exptl_crystal_size_mid 0.27
_exptl_crystal_size_min 0.25
_platon_squeeze_details
;
;
_refine_diff_density_max 0.839
_refine_diff_density_min -1.344
_refine_diff_density_rms 0.092
_refine_ls_extinction_method none
_refine_ls_goodness_of_fit_ref 1.039
_refine_ls_hydrogen_treatment constr
_refine_ls_matrix_type full
_refine_ls_number_parameters 460
_refine_ls_number_reflns 6414
_refine_ls_number_restraints 0
_refine_ls_restrained_S_all 1.039
_refine_ls_R_factor_all 0.0461
_refine_ls_R_factor_gt 0.0423
_refine_ls_shift/su_max 0.000
_refine_ls_shift/su_mean 0.000
_refine_ls_structure_factor_coef Fsqd
_refine_ls_weighting_details 'calc w=1/[\s^2^(Fo^2^)+(0.0700P)^2^+2.8127P] where P=(Fo^2^+2Fc^2^)/3'
_refine_ls_weighting_scheme calc
_refine_ls_wR_factor_gt 0.1188
_refine_ls_wR_factor_ref 0.1216
_reflns_number_gt 5778
_reflns_number_total 6414
_reflns_threshold_expression >2sigma(I)
_cod_data_source_file c6ce00255b2.cif
_cod_data_source_block complex1
_cod_depositor_comments 'Adding full bibliography for 7224701--7224703.cif.'
_cod_original_cell_volume 1841.80(16)
_cod_database_code 7224701

loop_
_symmetry_equiv_pos_as_xyz
'x, y, z'
'-x, -y, -z'

loop_
_atom_site_label
_atom_site_type_symbol
_atom_site_fract_x
_atom_site_fract_y
_atom_site_fract_z
_atom_site_U_iso_or_equiv
_atom_site_adp_type
_atom_site_occupancy
_atom_site_symmetry_multiplicity
_atom_site_calc_flag
_atom_site_refinement_flags
Cd1 Cd -0.54881(3) 0.10264(2) 0.59451(2) 0.04581(13) Uani 1 1 d .
Cl1 Cl -0.77775(10) 0.06981(8) 0.71512(7) 0.0417(2) Uani 1 1 d .
Cl2 Cl -0.34261(11) -0.02035(8) 0.52721(8) 0.0494(3) Uani 1 1 d .
Cl3 Cl -0.56064(12) 0.28988(8) 0.49204(7) 0.0502(3) Uani 1 1 d .
Cl4 Cl -0.44226(10) 0.12259(10) 0.71925(9) 0.0557(3) Uani 1 1 d .
O1W O -0.5828(3) 0.4493(2) 0.1487(2) 0.0415(6) Uani 1 1 d .
O2W O -0.3584(3) 0.2780(3) -0.0323(2) 0.0492(7) Uani 1 1 d .
O3W O -0.5310(3) 0.2118(3) 0.3063(2) 0.0488(7) Uani 1 1 d .
O4W O -0.4146(3) 0.0873(2) 0.1504(3) 0.0557(8) Uani 1 1 d .
O5W O -0.3016(4) 0.4473(3) 0.0227(3) 0.0689(9) Uani 1 1 d .
Ca2 Ca -0.42570(7) 0.28542(6) 0.13483(5) 0.02927(17) Uani 1 1 d .
C1 C -0.0815(3) 0.1663(3) 0.1332(2) 0.0237(6) Uani 1 1 d .
C2 C 0.1517(3) 0.0914(3) 0.1164(2) 0.0238(6) Uani 1 1 d .
C3 C 0.0802(3) 0.1081(3) 0.2235(2) 0.0243(6) Uani 1 1 d .
C4 C 0.2622(3) 0.2109(3) 0.1412(2) 0.0246(7) Uani 1 1 d .
C5 C -0.1765(3) 0.1686(3) 0.3063(2) 0.0248(6) Uani 1 1 d .
H5A H -0.2615 0.1616 0.2960 0.030 Uiso 1 1 calc R
H5B H -0.1628 0.1116 0.3641 0.030 Uiso 1 1 calc R
C6 C 0.1363(3) 0.2249(3) 0.3093(2) 0.0288(7) Uani 1 1 d .
H6A H 0.1218 0.1647 0.3683 0.035 Uiso 1 1 calc R
H6B H 0.2213 0.2501 0.3015 0.035 Uiso 1 1 calc R
C7 C -0.2797(3) 0.3560(3) 0.2898(2) 0.0250(7) Uani 1 1 d .
C8 C -0.1214(3) 0.2946(3) 0.3823(2) 0.0252(7) Uani 1 1 d .
C9 C -0.1924(3) 0.4128(3) 0.3877(2) 0.0251(7) Uani 1 1 d .
C10 C 0.0459(3) 0.4114(3) 0.3081(3) 0.0309(7) Uani 1 1 d .
C11 C -0.3837(3) 0.5328(3) 0.3127(2) 0.0280(7) Uani 1 1 d .
H11A H -0.4189 0.5543 0.3742 0.034 Uiso 1 1 calc R
H11B H -0.4612 0.5146 0.3011 0.034 Uiso 1 1 calc R
C12 C -0.0802(4) 0.5844(3) 0.3325(2) 0.0298(7) Uani 1 1 d .
H12A H 0.0103 0.5970 0.3292 0.036 Uiso 1 1 calc R
H12B H -0.1473 0.6036 0.3907 0.036 Uiso 1 1 calc R
C13 C -0.3721(3) 0.6620(3) 0.1502(3) 0.0274(7) Uani 1 1 d .
C14 C -0.2596(3) 0.6947(3) 0.2460(2) 0.0243(6) Uani 1 1 d .
H14 H -0.3124 0.7214 0.3045 0.029 Uiso 1 1 calc R
C15 C -0.2477(3) 0.7852(3) 0.1505(2) 0.0234(6) Uani 1 1 d .
H15 H -0.2905 0.8553 0.1640 0.028 Uiso 1 1 calc R
C16 C -0.0273(3) 0.7121(3) 0.1670(2) 0.0292(7) Uani 1 1 d .
C17 C -0.3655(3) 0.8323(3) 0.0171(2) 0.0260(7) Uani 1 1 d .
H17A H -0.4472 0.8115 0.0136 0.031 Uiso 1 1 calc R
H17B H -0.3928 0.9022 0.0313 0.031 Uiso 1 1 calc R
C18 C -0.0432(3) 0.8683(3) 0.0262(2) 0.0266(7) Uani 1 1 d .
H18A H 0.0509 0.8680 0.0261 0.032 Uiso 1 1 calc R
H18B H -0.0980 0.9355 0.0387 0.032 Uiso 1 1 calc R
C19 C 0.2079(4) -0.0249(3) 0.1130(3) 0.0380(8) Uani 1 1 d .
H19A H 0.2804 -0.0519 0.1450 0.057 Uiso 1 1 calc R
H19B H 0.2449 -0.0280 0.0450 0.057 Uiso 1 1 calc R
H19C H 0.1339 -0.0681 0.1466 0.057 Uiso 1 1 calc R
C20 C 0.0850(4) 0.0082(3) 0.3080(3) 0.0383(8) Uani 1 1 d .
H20A H 0.0341 -0.0421 0.3052 0.057 Uiso 1 1 calc R
H20B H 0.0437 0.0270 0.3700 0.057 Uiso 1 1 calc R
H20C H 0.1801 -0.0241 0.3027 0.057 Uiso 1 1 calc R
C21 C -0.1301(4) 0.2126(3) 0.4816(3) 0.0390(8) Uani 1 1 d .
H21A H -0.0789 0.2312 0.5157 0.058 Uiso 1 1 calc R
H21B H -0.0909 0.1424 0.4714 0.058 Uiso 1 1 calc R
H21C H -0.2259 0.2122 0.5207 0.058 Uiso 1 1 calc R
C22 C -0.2724(4) 0.4246(3) 0.4910(3) 0.0403(9) Uani 1 1 d .
H22A H -0.2096 0.4049 0.5309 0.060 Uiso 1 1 calc R
H22B H -0.3432 0.3783 0.5206 0.060 Uiso 1 1 calc R
H22C H -0.3151 0.4982 0.4870 0.060 Uiso 1 1 calc R
N1 N 0.0395(3) 0.1349(2) 0.07051(19) 0.0263(6) Uani 1 1 d .
N2 N -0.0617(3) 0.1536(2) 0.22128(19) 0.0236(5) Uani 1 1 d .
N3 N 0.2619(3) 0.1578(2) 0.0774(2) 0.0260(6) Uani 1 1 d .
N4 N 0.1554(3) 0.1869(2) 0.2246(2) 0.0256(6) Uani 1 1 d .
N5 N -0.1942(3) 0.2705(2) 0.3265(2) 0.0248(6) Uani 1 1 d .
N6 N -0.2816(3) 0.4390(2) 0.3239(2) 0.0258(6) Uani 1 1 d .
N7 N 0.0222(3) 0.3100(2) 0.3249(2) 0.0279(6) Uani 1 1 d .
N8 N -0.0746(3) 0.4717(2) 0.3445(2) 0.0295(6) Uani 1 1 d .
N9 N -0.3317(3) 0.6222(2) 0.2331(2) 0.0261(6) Uani 1 1 d .
N10 N -0.3192(3) 0.7549(2) 0.09742(19) 0.0259(6) Uani 1 1 d .
N11 N -0.1179(3) 0.6545(2) 0.2454(2) 0.0274(6) Uani 1 1 d .
N12 N -0.1001(3) 0.7809(2) 0.10515(19) 0.0267(6) Uani 1 1 d .
O1 O -0.1917(2) 0.1985(2) 0.11348(17) 0.0325(5) Uani 1 1 d .
O2 O -0.3475(2) 0.35849(19) 0.23605(17) 0.0313(5) Uani 1 1 d .
O3 O -0.4445(3) 0.6211(2) 0.1262(2) 0.0385(6) Uani 1 1 d .
O4 O 0.3468(2) 0.2690(2) 0.12579(18) 0.0316(5) Uani 1 1 d .
O5 O 0.1578(3) 0.4433(2) 0.2689(2) 0.0495(7) Uani 1 1 d .
O6 O 0.0955(2) 0.7053(2) 0.1548(2) 0.0433(7) Uani 1 1 d .

loop_
_atom_site_aniso_label
_atom_site_aniso_U_11
_atom_site_aniso_U_22
_atom_site_aniso_U_33
_atom_site_aniso_U_23
_atom_site_aniso_U_13
_atom_site_aniso_U_12
Cd1 0.0478(2) 0.03817(19) 0.03786(19) -0.00703(13) -0.00079(13) -0.00282(13)
Cl1 0.0410(5) 0.0467(6) 0.0446(5) -0.0168(4) -0.0109(4) -0.0150(4)
Cl2 0.0512(6) 0.0385(5) 0.0464(6) -0.0099(4) 0.0004(4) -0.0077(4)
Cl3 0.0697(7) 0.0352(5) 0.0388(5) -0.0079(4) -0.0056(5) -0.0127(5)
Cl4 0.0303(5) 0.0763(8) 0.0578(6) -0.0186(6) -0.0119(4) -0.0031(5)
O1W 0.0359(14) 0.0359(15) 0.0567(17) -0.0102(13) -0.0166(12) -0.0104(11)
O2W 0.0303(14) 0.075(2) 0.0374(15) -0.0046(14) -0.0106(11) -0.0111(13)
O3W 0.0545(17) 0.0590(19) 0.0385(15) -0.0038(13) -0.0144(13) -0.0295(14)
O4W 0.0560(18) 0.0413(17) 0.071(2) -0.0053(15) -0.0274(16) -0.0096(14)
O5W 0.078(2) 0.067(2) 0.060(2) -0.0107(17) -0.0134(18) -0.0237(19)
Ca2 0.0219(3) 0.0351(4) 0.0342(4) -0.0082(3) -0.0126(3) -0.0050(3)
C1 0.0212(15) 0.0240(16) 0.0281(16) -0.0025(13) -0.0104(13) -0.0085(12)
C2 0.0190(14) 0.0267(17) 0.0282(16) -0.0052(13) -0.0100(12) -0.0061(12)
C3 0.0177(14) 0.0264(17) 0.0294(17) -0.0046(13) -0.0091(12) -0.0047(12)
C4 0.0189(15) 0.0278(17) 0.0288(16) -0.0064(13) -0.0106(12) -0.0027(12)
C5 0.0190(15) 0.0271(17) 0.0269(16) -0.0037(13) -0.0050(12) -0.0079(12)
C6 0.0189(15) 0.040(2) 0.0321(17) -0.0144(15) -0.0104(13) -0.0010(13)
C7 0.0192(15) 0.0272(17) 0.0250(16) -0.0025(13) -0.0032(12) -0.0077(12)
C8 0.0190(15) 0.0315(18) 0.0249(16) -0.0068(13) -0.0053(12) -0.0057(13)
C9 0.0210(15) 0.0296(18) 0.0246(16) -0.0044(13) -0.0070(12) -0.0069(13)
C10 0.0247(17) 0.039(2) 0.0315(17) -0.0101(15) -0.0071(14) -0.0093(14)
C11 0.0168(14) 0.0299(18) 0.0319(17) -0.0037(14) -0.0038(13) -0.0048(13)
C12 0.0307(17) 0.0346(19) 0.0296(17) -0.0058(14) -0.0139(14) -0.0106(14)
C13 0.0225(15) 0.0256(17) 0.0355(18) -0.0091(14) -0.0086(13) -0.0044(13)
C14 0.0225(15) 0.0289(17) 0.0259(16) -0.0100(13) -0.0075(12) -0.0069(13)
C15 0.0200(15) 0.0258(16) 0.0274(16) -0.0091(13) -0.0072(12) -0.0054(12)
C16 0.0286(17) 0.0333(19) 0.0294(17) -0.0093(14) -0.0089(13) -0.0092(14)
C17 0.0197(15) 0.0297(17) 0.0272(16) -0.0069(13) -0.0063(12) -0.0031(12)
C18 0.0268(16) 0.0312(18) 0.0269(16) -0.0056(14) -0.0099(13) -0.0128(13)
C19 0.040(2) 0.034(2) 0.042(2) -0.0101(16) -0.0160(17) -0.0042(16)
C20 0.0336(19) 0.038(2) 0.0363(19) -0.0019(16) -0.0111(15) -0.0023(15)
C21 0.045(2) 0.039(2) 0.0297(18) -0.0042(16) -0.0115(16) -0.0053(17)
C22 0.040(2) 0.043(2) 0.0328(19) -0.0121(17) -0.0045(16) -0.0033(17)
N1 0.0217(13) 0.0335(16) 0.0246(13) -0.0046(11) -0.0087(11) -0.0070(11)
N2 0.0190(13) 0.0277(14) 0.0247(13) -0.0054(11) -0.0082(10) -0.0038(10)
N3 0.0196(13) 0.0335(16) 0.0265(14) -0.0080(12) -0.0049(11) -0.0091(11)
N4 0.0207(13) 0.0329(15) 0.0275(14) -0.0101(12) -0.0072(11) -0.0085(11)
N5 0.0217(13) 0.0261(14) 0.0289(14) -0.0073(11) -0.0097(11) -0.0045(10)
N6 0.0222(13) 0.0270(15) 0.0317(14) -0.0065(12) -0.0126(11) -0.0043(11)
N7 0.0185(13) 0.0342(16) 0.0331(15) -0.0110(12) -0.0064(11) -0.0062(11)
N8 0.0239(14) 0.0301(16) 0.0360(15) -0.0073(12) -0.0094(12) -0.0078(11)
N9 0.0260(14) 0.0269(15) 0.0290(14) -0.0032(11) -0.0122(11) -0.0099(11)
N10 0.0265(14) 0.0282(15) 0.0267(14) -0.0046(11) -0.0111(11) -0.0090(11)
N11 0.0222(13) 0.0318(15) 0.0292(14) -0.0039(12) -0.0108(11) -0.0068(11)
N12 0.0223(13) 0.0327(15) 0.0256(14) -0.0051(12) -0.0067(11) -0.0091(11)
O1 0.0219(12) 0.0424(14) 0.0342(13) -0.0078(11) -0.0127(10) -0.0032(10)
O2 0.0293(12) 0.0348(13) 0.0356(13) -0.0074(10) -0.0174(10) -0.0061(10)
O3 0.0402(14) 0.0350(14) 0.0505(15) -0.0022(12) -0.0279(12) -0.0148(11)
O4 0.0225(11) 0.0392(14) 0.0395(13) -0.0139(11) -0.0085(10) -0.0120(10)
O5 0.0258(13) 0.0488(17) 0.072(2) -0.0198(15) -0.0006(13) -0.0158(12)
O6 0.0225(13) 0.0611(18) 0.0420(15) 0.0001(13) -0.0122(11) -0.0130(12)

loop_
_atom_type_symbol
_atom_type_description
_atom_type_scat_dispersion_real
_atom_type_scat_dispersion_imag
_atom_type_scat_source
C C 0.0033 0.0016 'International Tables Vol C Tables 4.2.6.8 and 6.1.1.4'
H H 0.0000 0.0000 'International Tables Vol C Tables 4.2.6.8 and 6.1.1.4'
N N 0.0061 0.0033 'International Tables Vol C Tables 4.2.6.8 and 6.1.1.4'
O O 0.0106 0.0060 'International Tables Vol C Tables 4.2.6.8 and 6.1.1.4'
Ca Ca 0.2262 0.3064 'International Tables Vol C Tables 4.2.6.8 and 6.1.1.4'
Cd Cd -0.8075 1.2024 'International Tables Vol C Tables 4.2.6.8 and 6.1.1.4'
Cl Cl 0.1484 0.1585 'International Tables Vol C Tables 4.2.6.8 and 6.1.1.4'

loop_
_geom_angle_atom_site_label_1
_geom_angle_atom_site_label_2
_geom_angle_atom_site_label_3
_geom_angle
_geom_angle_site_symmetry_1
_geom_angle_site_symmetry_3
Cl3 Cd1 Cl1 110.24(4) . .
Cl3 Cd1 Cl2 114.73(4) . .
Cl1 Cd1 Cl2 132.29(4) . .
Cl3 Cd1 Cl4 98.72(4) . .
Cl1 Cd1 Cl4 95.33(3) . .
Cl2 Cd1 Cl4 92.94(4) . .
O2W Ca2 O3W 150.58(11) . .
O2W Ca2 O1 78.37(9) . .
O3W Ca2 O1 102.24(10) . .
O2W Ca2 O1W 108.19(10) . .
O3W Ca2 O1W 87.82(11) . .
O1 Ca2 O1W 146.15(9) . .
O2W Ca2 O2 137.66(9) . .
O3W Ca2 O2 69.40(9) . .
O1 Ca2 O2 78.18(8) . .
O1W Ca2 O2 75.34(9) . .
O2W Ca2 O4 81.19(9) . 1_455
O3W Ca2 O4 81.29(9) . 1_455
O1 Ca2 O4 142.54(9) . 1_455
O1W Ca2 O4 70.48(8) . 1_455
O2 Ca2 O4 135.35(8) . 1_455
O2W Ca2 O4W 76.67(11) . .
O3W Ca2 O4W 76.02(11) . .
O1 Ca2 O4W 70.17(9) . .
O1W Ca2 O4W 143.47(10) . .
O2 Ca2 O4W 126.08(10) . .
O4 Ca2 O4W 74.77(9) 1_455 .
O2W Ca2 O5W 70.89(11) . .
O3W Ca2 O5W 138.53(11) . .
O1 Ca2 O5W 81.32(11) . .
O1W Ca2 O5W 70.42(11) . .
O2 Ca2 O5W 71.08(10) . .
O4 Ca2 O5W 120.64(11) 1_455 .
O4W Ca2 O5W 140.34(12) . .
O1 C1 N1 124.9(3) . .
O1 C1 N2 125.8(3) . .
N1 C1 N2 109.3(3) . .
N3 C2 N1 113.5(3) . .
N3 C2 C19 111.9(3) . .
N1 C2 C19 111.4(3) . .
N3 C2 C3 102.2(2) . .
N1 C2 C3 102.1(2) . .
C19 C2 C3 115.2(3) . .
N4 C3 N2 112.0(3) . .
N4 C3 C20 111.6(3) . .
N2 C3 C20 111.9(3) . .
N4 C3 C2 102.7(2) . .
N2 C3 C2 102.5(2) . .
C20 C3 C2 115.6(3) . .
O4 C4 N3 125.0(3) . .
O4 C4 N4 126.1(3) . .
N3 C4 N4 108.9(3) . .
N5 C5 N2 114.2(3) . .
N5 C5 H5A 108.7 . .
N2 C5 H5A 108.7 . .
N5 C5 H5B 108.7 . .
N2 C5 H5B 108.7 . .
H5A C5 H5B 107.6 . .
N7 C6 N4 114.9(3) . .
N7 C6 H6A 108.5 . .
N4 C6 H6A 108.5 . .
N7 C6 H6B 108.5 . .
N4 C6 H6B 108.5 . .
H6A C6 H6B 107.5 . .
O2 C7 N6 124.8(3) . .
O2 C7 N5 126.2(3) . .
N6 C7 N5 109.0(3) . .
N5 C8 N7 112.1(3) . .
N5 C8 C21 112.3(3) . .
N7 C8 C21 112.0(3) . .
N5 C8 C9 102.3(2) . .
N7 C8 C9 102.3(2) . .
C21 C8 C9 115.2(3) . .
N8 C9 N6 112.9(3) . .
N8 C9 C22 111.3(3) . .
N6 C9 C22 112.4(3) . .
N8 C9 C8 102.3(2) . .
N6 C9 C8 102.1(2) . .
C22 C9 C8 115.1(3) . .
O5 C10 N8 124.9(3) . .
O5 C10 N7 125.8(3) . .
N8 C10 N7 109.3(3) . .
N6 C11 N9 113.7(3) . .
N6 C11 H11A 108.8 . .
N9 C11 H11A 108.8 . .
N6 C11 H11B 108.8 . .
N9 C11 H11B 108.8 . .
H11A C11 H11B 107.7 . .
N8 C12 N11 114.5(3) . .
N8 C12 H12A 108.6 . .
N11 C12 H12A 108.6 . .
N8 C12 H12B 108.6 . .
N11 C12 H12B 108.6 . .
H12A C12 H12B 107.6 . .
O3 C13 N9 125.6(3) . .
O3 C13 N10 125.5(3) . .
N9 C13 N10 108.9(3) . .
N11 C14 N9 115.1(3) . .
N11 C14 C15 103.7(2) . .
N9 C14 C15 103.0(2) . .
N11 C14 H14 111.5 . .
N9 C14 H14 111.5 . .
C15 C14 H14 111.5 . .
N12 C15 N10 114.1(3) . .
N12 C15 C14 103.4(2) . .
N10 C15 C14 104.0(2) . .
N12 C15 H15 111.6 . .
N10 C15 H15 111.6 . .
C14 C15 H15 111.6 . .
O6 C16 N11 126.2(3) . .
O6 C16 N12 125.8(3) . .
N11 C16 N12 107.9(3) . .
N3 C17 N10 113.5(3) 2_565 .
N3 C17 H17A 108.9 2_565 .
N10 C17 H17A 108.9 . .
N3 C17 H17B 108.9 2_565 .
N10 C17 H17B 108.9 . .
H17A C17 H17B 107.7 . .
N12 C18 N1 114.1(3) . 2_565
N12 C18 H18A 108.7 . .
N1 C18 H18A 108.7 2_565 .
N12 C18 H18B 108.7 . .
N1 C18 H18B 108.7 2_565 .
H18A C18 H18B 107.6 . .
C2 C19 H19A 109.5 . .
C2 C19 H19B 109.5 . .
H19A C19 H19B 109.5 . .
C2 C19 H19C 109.5 . .
H19A C19 H19C 109.5 . .
H19B C19 H19C 109.5 . .
C3 C20 H20A 109.5 . .
C3 C20 H20B 109.5 . .
H20A C20 H20B 109.5 . .
C3 C20 H20C 109.5 . .
H20A C20 H20C 109.5 . .
H20B C20 H20C 109.5 . .
C8 C21 H21A 109.5 . .
C8 C21 H21B 109.5 . .
H21A C21 H21B 109.5 . .
C8 C21 H21C 109.5 . .
H21A C21 H21C 109.5 . .
H21B C21 H21C 109.5 . .
C9 C22 H22A 109.5 . .
C9 C22 H22B 109.5 . .
H22A C22 H22B 109.5 . .
C9 C22 H22C 109.5 . .
H22A C22 H22C 109.5 . .
H22B C22 H22C 109.5 . .
C1 N1 C18 120.0(3) . 2_565
C1 N1 C2 113.2(3) . .
C18 N1 C2 126.1(3) 2_565 .
C1 N2 C5 121.5(3) . .
C1 N2 C3 112.9(3) . .
C5 N2 C3 125.0(3) . .
C4 N3 C17 120.8(3) . 2_565
C4 N3 C2 113.2(3) . .
C17 N3 C2 126.0(3) 2_565 .
C4 N4 C6 121.4(3) . .
C4 N4 C3 112.8(3) . .
C6 N4 C3 125.1(3) . .
C7 N5 C5 121.5(3) . .
C7 N5 C8 113.2(3) . .
C5 N5 C8 125.3(3) . .
C7 N6 C11 120.7(3) . .
C7 N6 C9 112.9(3) . .
C11 N6 C9 125.2(3) . .
C10 N7 C6 120.6(3) . .
C10 N7 C8 112.4(3) . .
C6 N7 C8 125.2(3) . .
C10 N8 C12 120.9(3) . .
C10 N8 C9 113.1(3) . .
C12 N8 C9 125.8(3) . .
C13 N9 C11 124.0(3) . .
C13 N9 C14 112.4(3) . .
C11 N9 C14 121.7(3) . .
C13 N10 C17 124.4(3) . .
C13 N10 C15 111.4(3) . .
C17 N10 C15 121.1(3) . .
C16 N11 C14 112.1(3) . .
C16 N11 C12 122.9(3) . .
C14 N11 C12 122.4(3) . .
C16 N12 C18 122.5(3) . .
C16 N12 C15 111.8(3) . .
C18 N12 C15 121.0(3) . .
C1 O1 Ca2 156.1(2) . .
C7 O2 Ca2 155.1(2) . .
C4 O4 Ca2 148.0(2) . 1_655

loop_
_geom_bond_atom_site_label_1
_geom_bond_atom_site_label_2
_geom_bond_distance
_geom_bond_site_symmetry_2
Cd1 Cl3 2.4787(11) .
Cd1 Cl1 2.4874(10) .
Cd1 Cl2 2.4998(10) .
Cd1 Cl4 2.5896(12) .
O1W Ca2 2.425(3) .
O2W Ca2 2.391(3) .
O3W Ca2 2.395(3) .
O4W Ca2 2.562(3) .
O5W Ca2 2.584(4) .
Ca2 O1 2.400(2) .
Ca2 O2 2.475(2) .
Ca2 O4 2.486(2) 1_455
C1 O1 1.228(4) .
C1 N1 1.357(4) .
C1 N2 1.358(4) .
C2 N3 1.463(4) .
C2 N1 1.466(4) .
C2 C19 1.537(5) .
C2 C3 1.589(4) .
C3 N4 1.462(4) .
C3 N2 1.467(4) .
C3 C20 1.521(5) .
C4 O4 1.228(4) .
C4 N3 1.366(4) .
C4 N4 1.365(4) .
C5 N5 1.447(4) .
C5 N2 1.451(4) .
C5 H5A 0.9800 .
C5 H5B 0.9800 .
C6 N7 1.450(4) .
C6 N4 1.453(4) .
C6 H6A 0.9800 .
C6 H6B 0.9800 .
C7 O2 1.230(4) .
C7 N6 1.360(4) .
C7 N5 1.360(4) .
C8 N5 1.453(4) .
C8 N7 1.474(4) .
C8 C21 1.526(5) .
C8 C9 1.593(5) .
C9 N8 1.460(4) .
C9 N6 1.464(4) .
C9 C22 1.528(5) .
C10 O5 1.222(4) .
C10 N8 1.364(4) .
C10 N7 1.365(5) .
C11 N6 1.444(4) .
C11 N9 1.446(4) .
C11 H11A 0.9800 .
C11 H11B 0.9800 .
C12 N8 1.448(4) .
C12 N11 1.458(4) .
C12 H12A 0.9800 .
C12 H12B 0.9800 .
C13 O3 1.228(4) .
C13 N9 1.355(4) .
C13 N10 1.366(4) .
C14 N11 1.445(4) .
C14 N9 1.454(4) .
C14 C15 1.536(5) .
C14 H14 0.9900 .
C15 N12 1.448(4) .
C15 N10 1.456(4) .
C15 H15 0.9900 .
C16 O6 1.215(4) .
C16 N11 1.366(4) .
C16 N12 1.372(4) .
C17 N3 1.447(4) 2_565
C17 N10 1.453(4) .
C17 H17A 0.9800 .
C17 H17B 0.9800 .
C18 N12 1.441(4) .
C18 N1 1.453(4) 2_565
C18 H18A 0.9800 .
C18 H18B 0.9800 .
C19 H19A 0.9700 .
C19 H19B 0.9700 .
C19 H19C 0.9700 .
C20 H20A 0.9700 .
C20 H20B 0.9700 .
C20 H20C 0.9700 .
C21 H21A 0.9700 .
C21 H21B 0.9700 .
C21 H21C 0.9700 .
C22 H22A 0.9700 .
C22 H22B 0.9700 .
C22 H22C 0.9700 .
N1 C18 1.453(4) 2_565
N3 C17 1.447(4) 2_565
O4 Ca2 2.486(2) 1_655

loop_
_platon_squeeze_void_nr
_platon_squeeze_void_average_x
_platon_squeeze_void_average_y
_platon_squeeze_void_average_z
_platon_squeeze_void_volume
_platon_squeeze_void_count_electrons
_platon_squeeze_void_content
1 0.000 0.500 0.000 86 17 ' '
2 0.243 0.698 0.284 36 5 ' '
3 0.142 0.265 0.517 17 3 ' '
4 0.755 0.302 0.717 36 5 ' '
5 0.857 0.735 0.484 17 3 ' '
